data_7153573
loop_
_publ_author_name
'Wang, Li-Jing'
'Zhu, Hai-Tao'
'Qiu, Yi-Feng'
'Liu, Xue-Yuan'
'Liang, Yong-Min'

_publ_section_title
;
 Electrophilic ipso-iodocyclization of
 N-benzyl-N-(1-naphthyl)propiolamides: synthesis of complex polycyclic
 lactams.
;
_journal_issue 4
_journal_name_full 'Organic &amp; biomolecular chemistry'
_journal_page_first 643
_journal_page_last 650
_journal_paper_doi 10.1039/c3ob42020e
_journal_volume 12
_journal_year 2014
_chemical_formula_moiety 'C26 H18 I N O'
_chemical_formula_sum 'C26 H18 I N O'
_chemical_formula_weight 487.31
_chemical_name_systematic
;
?
;
_space_group_crystal_system triclinic
_space_group_IT_number 2
_space_group_name_Hall '-P 1'
_space_group_name_H-M_alt 'P -1'
_symmetry_space_group_name_Hall '-P 1'
_symmetry_space_group_name_H-M 'P -1'
_atom_sites_solution_hydrogens geom
_atom_sites_solution_primary direct
_atom_sites_solution_secondary difmap
_audit_creation_date 2012-10-29
_audit_creation_method
;
Olex2 1.2
(compiled 2012.05.09 svn.r2324, GUI svn.r4230)
;
_cell_angle_alpha 75.073(5)
_cell_angle_beta 77.631(4)
_cell_angle_gamma 87.141(4)
_cell_formula_units_Z 4
_cell_length_a 9.6284(4)
_cell_length_b 11.7266(6)
_cell_length_c 19.1651(9)
_cell_measurement_reflns_used 4658
_cell_measurement_temperature 293.83(10)
_cell_measurement_theta_max 28.4848
_cell_measurement_theta_min 3.0168
_cell_volume 2042.31(17)
_computing_cell_refinement
;
CrysAlisPro, Agilent Technologies,
Version 1.171.36.20 (release 27-06-2012 CrysAlis171 .NET)
(compiled Jul 11 2012,15:38:31)
;
_computing_data_collection
;
CrysAlisPro, Agilent Technologies,
Version 1.171.36.20 (release 27-06-2012 CrysAlis171 .NET)
(compiled Jul 11 2012,15:38:31)
;
_computing_data_reduction
;
CrysAlisPro, Agilent Technologies,
Version 1.171.36.20 (release 27-06-2012 CrysAlis171 .NET)
(compiled Jul 11 2012,15:38:31)
;
_computing_molecular_graphics
;
O. V. Dolomanov, L. J. Bourhis, R. J. Gildea, J. A. K. Howard and H. Puschmann,
OLEX2: a complete structure solution, refinement and analysis program.
J. Appl. Cryst. (2009). 42, 339-341.
;
_computing_publication_material
;
O. V. Dolomanov, L. J. Bourhis, R. J. Gildea, J. A. K. Howard and H. Puschmann,
OLEX2: a complete structure solution, refinement and analysis program.
J. Appl. Cryst. (2009). 42, 339-341.
;
_computing_structure_refinement
;
SHELXL, G.M. Sheldrick, Acta Cryst.
(2008). A64, 112-122
;
_computing_structure_solution
;
SHELXS, G.M. Sheldrick, Acta Cryst.
(2008). A64, 112-122
;
_diffrn_ambient_temperature 293.83(10)
_diffrn_detector_area_resol_mean 16.0733
_diffrn_measured_fraction_theta_full 0.9175
_diffrn_measured_fraction_theta_max 0.9628
_diffrn_measurement_details
;
1 omega 12.00 50.00 1.0000 4.0000
omega____ theta____ kappa____ phi______ frames
- -19.3492 57.0000 -150.0000 38

2 omega -13.00 14.00 1.0000 4.0000
omega____ theta____ kappa____ phi______ frames
- -19.3492 -99.0000 -30.0000 27

3 omega 39.00 66.00 1.0000 4.0000
omega____ theta____ kappa____ phi______ frames
- 22.6305 -99.0000 -180.0000 27

4 omega -1.00 42.00 1.0000 4.0000
omega____ theta____ kappa____ phi______ frames
- 22.6305 57.0000 -60.0000 43

5 omega 36.00 61.00 1.0000 4.0000
omega____ theta____ kappa____ phi______ frames
- 22.6305 178.0000 120.0000 25

6 omega 6.00 93.00 1.0000 4.0000
omega____ theta____ kappa____ phi______ frames
- 22.6305 57.0000 -180.0000 87

7 omega -1.00 90.00 1.0000 4.0000
omega____ theta____ kappa____ phi______ frames
- 22.6305 57.0000 90.0000 91

8 omega -48.00 -20.00 1.0000 4.0000
omega____ theta____ kappa____ phi______ frames
- 22.6305 -57.0000 -60.0000 28
;
_diffrn_measurement_device_type 'SuperNova, Dual, Cu at zero, Eos'
_diffrn_measurement_method '\w scans'
_diffrn_orient_matrix_UB_11 0.0340843000
_diffrn_orient_matrix_UB_12 0.0258136000
_diffrn_orient_matrix_UB_13 -0.0370607000
_diffrn_orient_matrix_UB_21 -0.0216026000
_diffrn_orient_matrix_UB_22 -0.0485839000
_diffrn_orient_matrix_UB_23 -0.0108914000
_diffrn_orient_matrix_UB_31 -0.0637152000
_diffrn_orient_matrix_UB_32 0.0298660000
_diffrn_orient_matrix_UB_33 -0.0064604000
_diffrn_radiation_monochromator mirror
_diffrn_radiation_type 'Mo K\a'
_diffrn_radiation_wavelength 0.7107
_diffrn_reflns_av_R_equivalents 0.0249
_diffrn_reflns_av_unetI/netI 0.0464
_diffrn_reflns_limit_h_max 11
_diffrn_reflns_limit_h_min -11
_diffrn_reflns_limit_k_max 14
_diffrn_reflns_limit_k_min -13
_diffrn_reflns_limit_l_max 23
_diffrn_reflns_limit_l_min -23
_diffrn_reflns_number 12142
_diffrn_reflns_theta_full 25.68
_diffrn_reflns_theta_max 25.68
_diffrn_reflns_theta_min 3.02
_diffrn_source 'SuperNova (Mo) X-ray Source'
_exptl_absorpt_coefficient_mu 1.585
_exptl_absorpt_correction_T_max 1.00000
_exptl_absorpt_correction_T_min 0.96879
_exptl_absorpt_correction_type multi-scan
_exptl_absorpt_process_details
;
CrysAlisPro, Agilent Technologies,
Version 1.171.36.20 (release 27-06-2012 CrysAlis171 .NET)
(compiled Jul 11 2012,15:38:31)
Empirical absorption correction using spherical harmonics,
implemented in SCALE3 ABSPACK scaling algorithm.
;
_exptl_crystal_colour 'clear light orange'
_exptl_crystal_density_diffrn 1.585
_exptl_crystal_density_method 'not measured'
_exptl_crystal_description block
_exptl_crystal_F_000 968
_exptl_crystal_size_max 0.2
_exptl_crystal_size_mid 0.08
_exptl_crystal_size_min 0.06
_refine_diff_density_max 0.617
_refine_diff_density_min -0.803
_refine_diff_density_rms 0.066
_refine_ls_extinction_method none
_refine_ls_goodness_of_fit_ref 1.035
_refine_ls_hydrogen_treatment constr
_refine_ls_matrix_type full
_refine_ls_number_parameters 523
_refine_ls_number_reflns 7160
_refine_ls_number_restraints 0
_refine_ls_restrained_S_all 1.035
_refine_ls_R_factor_all 0.0559
_refine_ls_R_factor_gt 0.0393
_refine_ls_shift/su_max 0.003
_refine_ls_shift/su_mean 0.000
_refine_ls_structure_factor_coef Fsqd
_refine_ls_weighting_details 'calc w=1/[\s^2^(Fo^2^)+(0.0227P)^2^+1.0796P] where P=(Fo^2^+2Fc^2^)/3'
_refine_ls_weighting_scheme calc
_refine_ls_wR_factor_gt 0.0713
_refine_ls_wR_factor_ref 0.0810
_reflns_number_gt 5491
_reflns_number_total 7160
_reflns_threshold_expression >2sigma(I)
_cod_data_source_file c3ob42020e.txt
_cod_data_source_block exp_335
_cod_original_cell_volume 2042.32(17)
_cod_database_code 7153573
_reflns_odcompleteness_completeness 91.75
_reflns_odcompleteness_iscentric 1
_reflns_odcompleteness_theta 26.32

loop_
_space_group_symop_id
_space_group_symop_operation_xyz
1 'x, y, z'
2 '-x, -y, -z'

loop_
_atom_site_label
_atom_site_type_symbol
_atom_site_fract_x
_atom_site_fract_y
_atom_site_fract_z
_atom_site_U_iso_or_equiv
_atom_site_adp_type
_atom_site_occupancy
_atom_site_symmetry_multiplicity
_atom_site_calc_flag
_atom_site_refinement_flags
I1 I 1.19609(3) 0.72403(3) 0.432003(17) 0.06094(11) Uani 1 1 d .
I2 I 0.63268(3) 0.64883(3) 1.071436(18) 0.06133(11) Uani 1 1 d .
O1 O 1.0570(3) 0.5140(3) 0.58749(16) 0.0553(8) Uani 1 1 d .
O2 O 0.6556(3) 0.6086(3) 0.89912(17) 0.0599(8) Uani 1 1 d .
N1 N 0.8417(3) 0.6085(3) 0.60556(17) 0.0391(8) Uani 1 1 d .
N2 N 0.4368(3) 0.6912(3) 0.88920(16) 0.0384(8) Uani 1 1 d .
C1 C 0.7135(4) 0.7933(3) 0.6131(2) 0.0392(9) Uani 1 1 d .
C2 C 0.7870(5) 0.8128(4) 0.6636(2) 0.0528(11) Uani 1 1 d .
H2 H 0.8653 0.7664 0.6732 0.063 Uiso 1 1 calc R
C3 C 0.7449(6) 0.9009(5) 0.6998(3) 0.0724(15) Uani 1 1 d .
H3 H 0.7946 0.9133 0.7338 0.087 Uiso 1 1 calc R
C4 C 0.6298(6) 0.9699(5) 0.6856(3) 0.0766(17) Uani 1 1 d .
H4 H 0.6025 1.0299 0.7093 0.092 Uiso 1 1 calc R
C5 C 0.5546(5) 0.9500(4) 0.6359(3) 0.0652(14) Uani 1 1 d .
H5 H 0.4757 0.9961 0.6272 0.078 Uiso 1 1 calc R
C6 C 0.5946(4) 0.8625(4) 0.5988(2) 0.0468(11) Uani 1 1 d .
C7 C 0.5204(4) 0.8431(4) 0.5443(3) 0.0541(12) Uani 1 1 d .
H7 H 0.4519 0.8973 0.5293 0.065 Uiso 1 1 calc R
C8 C 0.5461(4) 0.7517(4) 0.5150(2) 0.0491(11) Uani 1 1 d .
H8 H 0.4999 0.7461 0.4780 0.059 Uiso 1 1 calc R
C9 C 0.6480(4) 0.6568(3) 0.5399(2) 0.0353(9) Uani 1 1 d .
H9 H 0.6929 0.6270 0.4972 0.042 Uiso 1 1 calc R
C10 C 0.7673(4) 0.7069(3) 0.56667(19) 0.0338(9) Uani 1 1 d .
C11 C 0.5688(4) 0.5542(3) 0.59854(19) 0.0340(9) Uani 1 1 d .
C12 C 0.4381(4) 0.5175(3) 0.5903(2) 0.0394(9) Uani 1 1 d .
H12 H 0.4000 0.5582 0.5503 0.047 Uiso 1 1 calc R
C13 C 0.3654(5) 0.4225(4) 0.6402(2) 0.0513(11) Uani 1 1 d .
H13 H 0.2795 0.3987 0.6336 0.062 Uiso 1 1 calc R
C14 C 0.4204(5) 0.3626(4) 0.7002(3) 0.0614(13) Uani 1 1 d .
H14 H 0.3711 0.2987 0.7344 0.074 Uiso 1 1 calc R
C15 C 0.5485(5) 0.3974(4) 0.7096(2) 0.0540(12) Uani 1 1 d .
H15 H 0.5849 0.3569 0.7503 0.065 Uiso 1 1 calc R
C16 C 0.6236(4) 0.4925(3) 0.6587(2) 0.0389(9) Uani 1 1 d .
C17 C 0.7665(4) 0.5249(4) 0.6700(2) 0.0466(10) Uani 1 1 d .
H17A H 0.7518 0.5586 0.7122 0.056 Uiso 1 1 calc R
H17B H 0.8232 0.4542 0.6804 0.056 Uiso 1 1 calc R
C18 C 0.9769(4) 0.5945(4) 0.5691(2) 0.0420(10) Uani 1 1 d .
C19 C 1.0016(4) 0.6977(3) 0.5039(2) 0.0374(9) Uani 1 1 d .
C20 C 0.8862(4) 0.7636(3) 0.5004(2) 0.0361(9) Uani 1 1 d .
C21 C 0.8669(4) 0.8701(3) 0.44219(19) 0.0363(9) Uani 1 1 d .
C22 C 0.8570(4) 0.9823(4) 0.4542(2) 0.0432(10) Uani 1 1 d .
H22 H 0.8576 0.9916 0.5008 0.052 Uiso 1 1 calc R
C23 C 0.8462(4) 1.0802(4) 0.3972(3) 0.0572(12) Uani 1 1 d .
H23 H 0.8406 1.1550 0.4058 0.069 Uiso 1 1 calc R
C24 C 0.8436(5) 1.0679(5) 0.3283(3) 0.0650(13) Uani 1 1 d .
H24 H 0.8359 1.1341 0.2903 0.078 Uiso 1 1 calc R
C25 C 0.8527(5) 0.9568(5) 0.3155(2) 0.0603(13) Uani 1 1 d .
H25 H 0.8502 0.9480 0.2689 0.072 Uiso 1 1 calc R
C26 C 0.8654(4) 0.8588(4) 0.3719(2) 0.0482(11) Uani 1 1 d .
H26 H 0.8730 0.7844 0.3628 0.058 Uiso 1 1 calc R
C27 C 0.2814(4) 0.8641(3) 0.90334(19) 0.0352(9) Uani 1 1 d .
C28 C 0.3887(4) 0.9432(4) 0.8632(2) 0.0467(10) Uani 1 1 d .
H28 H 0.4809 0.9163 0.8508 0.056 Uiso 1 1 calc R
C29 C 0.3598(5) 1.0623(4) 0.8413(2) 0.0583(12) Uani 1 1 d .
H29 H 0.4326 1.1154 0.8147 0.070 Uiso 1 1 calc R
C30 C 0.2224(5) 1.1022(4) 0.8590(2) 0.0562(12) Uani 1 1 d .
H30 H 0.2023 1.1821 0.8440 0.067 Uiso 1 1 calc R
C31 C 0.1156(5) 1.0233(4) 0.8990(2) 0.0523(12) Uani 1 1 d .
H31 H 0.0235 1.0508 0.9105 0.063 Uiso 1 1 calc R
C32 C 0.1420(4) 0.9038(4) 0.9224(2) 0.0394(10) Uani 1 1 d .
C33 C 0.0319(4) 0.8207(4) 0.9680(2) 0.0465(11) Uani 1 1 d .
H33 H -0.0555 0.8495 0.9876 0.056 Uiso 1 1 calc R
C34 C 0.0519(4) 0.7060(4) 0.9826(2) 0.0477(11) Uani 1 1 d .
H34 H -0.0178 0.6559 1.0159 0.057 Uiso 1 1 calc R
C35 C 0.1862(4) 0.6542(4) 0.9463(2) 0.0373(9) Uani 1 1 d .
H35 H 0.2027 0.5772 0.9784 0.045 Uiso 1 1 calc R
C36 C 0.3143(4) 0.7351(3) 0.93513(19) 0.0348(9) Uani 1 1 d .
C37 C 0.1684(4) 0.6365(3) 0.8721(2) 0.0393(9) Uani 1 1 d .
C38 C 0.0353(5) 0.6099(4) 0.8625(2) 0.0518(11) Uani 1 1 d .
H38 H -0.0431 0.6047 0.9011 0.062 Uiso 1 1 calc R
C39 C 0.0177(5) 0.5912(4) 0.7972(3) 0.0632(13) Uani 1 1 d .
H39 H -0.0719 0.5739 0.7917 0.076 Uiso 1 1 calc R
C40 C 0.1338(6) 0.5982(4) 0.7394(3) 0.0651(14) Uani 1 1 d .
H40 H 0.1227 0.5839 0.6953 0.078 Uiso 1 1 calc R
C41 C 0.2646(5) 0.6261(4) 0.7471(2) 0.0528(12) Uani 1 1 d .
H41 H 0.3419 0.6325 0.7077 0.063 Uiso 1 1 calc R
C42 C 0.2835(4) 0.6451(3) 0.8127(2) 0.0378(9) Uani 1 1 d .
C43 C 0.4299(4) 0.6771(4) 0.8175(2) 0.0476(11) Uani 1 1 d .
H43A H 0.4958 0.6160 0.8060 0.057 Uiso 1 1 calc R
H43B H 0.4599 0.7502 0.7807 0.057 Uiso 1 1 calc R
C44 C 0.5454(4) 0.6539(4) 0.9240(2) 0.0422(10) Uani 1 1 d .
C45 C 0.5005(4) 0.6801(3) 0.9970(2) 0.0399(9) Uani 1 1 d .
C46 C 0.3704(4) 0.7244(3) 1.0057(2) 0.0370(9) Uani 1 1 d .
C47 C 0.2021(5) 0.6921(5) 1.1273(2) 0.0666(14) Uani 1 1 d .
H47 H 0.1860 0.6159 1.1247 0.080 Uiso 1 1 calc R
C48 C 0.1348(6) 0.7302(6) 1.1886(3) 0.091(2) Uani 1 1 d .
H48 H 0.0716 0.6806 1.2265 0.110 Uiso 1 1 calc R
C49 C 0.1621(6) 0.8422(7) 1.1933(3) 0.096(2) Uani 1 1 d .
H49 H 0.1186 0.8674 1.2349 0.115 Uiso 1 1 calc R
C50 C 0.2515(6) 0.9149(6) 1.1379(4) 0.093(2) Uani 1 1 d .
H50 H 0.2694 0.9902 1.1414 0.112 Uiso 1 1 calc R
C51 C 0.3174(5) 0.8783(5) 1.0750(3) 0.0740(16) Uani 1 1 d .
H51 H 0.3778 0.9294 1.0366 0.089 Uiso 1 1 calc R
C52 C 0.2927(4) 0.7665(4) 1.0702(2) 0.0437(10) Uani 1 1 d .

loop_
_atom_site_aniso_label
_atom_site_aniso_U_11
_atom_site_aniso_U_22
_atom_site_aniso_U_33
_atom_site_aniso_U_23
_atom_site_aniso_U_13
_atom_site_aniso_U_12
I1 0.03067(16) 0.0846(3) 0.0675(2) -0.02677(18) -0.00157(14) 0.00357(14)
I2 0.04642(18) 0.0802(3) 0.0705(2) -0.03143(18) -0.02884(16) 0.01553(15)
O1 0.0444(17) 0.057(2) 0.067(2) -0.0146(16) -0.0238(15) 0.0197(15)
O2 0.0379(17) 0.076(2) 0.072(2) -0.0362(18) -0.0070(15) 0.0178(15)
N1 0.0347(18) 0.043(2) 0.0391(18) -0.0062(16) -0.0133(15) 0.0060(14)
N2 0.0313(17) 0.048(2) 0.0370(17) -0.0186(16) -0.0010(14) 0.0049(14)
C1 0.034(2) 0.045(3) 0.037(2) -0.0123(19) -0.0010(18) -0.0027(17)
C2 0.050(3) 0.062(3) 0.047(2) -0.021(2) -0.004(2) -0.006(2)
C3 0.087(4) 0.081(4) 0.055(3) -0.037(3) 0.000(3) -0.016(3)
C4 0.091(4) 0.057(4) 0.071(4) -0.033(3) 0.028(3) -0.014(3)
C5 0.056(3) 0.045(3) 0.073(3) -0.009(3) 0.028(3) 0.000(2)
C6 0.035(2) 0.040(3) 0.052(3) -0.002(2) 0.009(2) -0.0017(18)
C7 0.031(2) 0.046(3) 0.071(3) 0.009(2) -0.011(2) 0.0040(19)
C8 0.038(2) 0.048(3) 0.052(3) 0.015(2) -0.019(2) -0.0096(19)
C9 0.036(2) 0.038(2) 0.0321(19) -0.0047(18) -0.0119(17) 0.0015(17)
C10 0.0299(19) 0.036(2) 0.035(2) -0.0049(18) -0.0107(17) 0.0044(16)
C11 0.039(2) 0.034(2) 0.0280(18) -0.0081(17) -0.0045(17) 0.0035(17)
C12 0.043(2) 0.039(3) 0.038(2) -0.0124(19) -0.0076(18) -0.0020(18)
C13 0.045(3) 0.049(3) 0.058(3) -0.015(2) -0.005(2) -0.007(2)
C14 0.054(3) 0.052(3) 0.060(3) 0.008(2) 0.004(2) -0.010(2)
C15 0.052(3) 0.051(3) 0.047(2) 0.005(2) -0.008(2) 0.007(2)
C16 0.039(2) 0.038(3) 0.039(2) -0.0096(19) -0.0064(18) 0.0049(17)
C17 0.047(3) 0.050(3) 0.041(2) -0.003(2) -0.018(2) 0.003(2)
C18 0.035(2) 0.049(3) 0.050(2) -0.021(2) -0.0169(19) 0.0038(19)
C19 0.028(2) 0.044(3) 0.043(2) -0.019(2) -0.0051(17) -0.0003(17)
C20 0.031(2) 0.045(3) 0.036(2) -0.0185(19) -0.0078(17) 0.0005(17)
C21 0.0263(19) 0.047(3) 0.034(2) -0.0102(19) -0.0039(16) -0.0004(16)
C22 0.035(2) 0.049(3) 0.046(2) -0.013(2) -0.0054(19) -0.0033(18)
C23 0.042(3) 0.045(3) 0.077(3) -0.012(3) -0.003(2) -0.003(2)
C24 0.057(3) 0.066(4) 0.060(3) 0.005(3) -0.013(3) 0.006(2)
C25 0.060(3) 0.084(4) 0.032(2) -0.005(3) -0.010(2) -0.002(3)
C26 0.048(3) 0.054(3) 0.046(2) -0.018(2) -0.009(2) -0.002(2)
C27 0.033(2) 0.046(3) 0.0315(19) -0.0185(19) -0.0085(17) 0.0045(17)
C28 0.042(2) 0.049(3) 0.050(2) -0.018(2) -0.006(2) 0.005(2)
C29 0.063(3) 0.052(3) 0.058(3) -0.013(2) -0.007(2) -0.003(2)
C30 0.072(3) 0.047(3) 0.053(3) -0.018(2) -0.017(3) 0.016(2)
C31 0.047(3) 0.066(3) 0.052(3) -0.030(2) -0.015(2) 0.017(2)
C32 0.038(2) 0.049(3) 0.038(2) -0.023(2) -0.0112(18) 0.0088(19)
C33 0.031(2) 0.071(3) 0.045(2) -0.030(2) -0.0065(19) 0.006(2)
C34 0.031(2) 0.065(3) 0.047(2) -0.022(2) 0.0014(19) -0.0032(19)
C35 0.032(2) 0.043(3) 0.037(2) -0.0103(18) -0.0051(17) -0.0006(16)
C36 0.0278(19) 0.044(3) 0.0339(19) -0.0133(18) -0.0047(16) 0.0050(16)
C37 0.043(2) 0.036(2) 0.041(2) -0.0127(19) -0.0096(19) 0.0000(17)
C38 0.050(3) 0.054(3) 0.054(3) -0.015(2) -0.015(2) -0.003(2)
C39 0.064(3) 0.067(4) 0.072(3) -0.026(3) -0.033(3) -0.001(2)
C40 0.084(4) 0.069(4) 0.060(3) -0.034(3) -0.035(3) 0.012(3)
C41 0.061(3) 0.056(3) 0.047(2) -0.023(2) -0.015(2) 0.014(2)
C42 0.046(2) 0.032(2) 0.036(2) -0.0112(18) -0.0083(18) 0.0095(17)
C43 0.044(2) 0.058(3) 0.042(2) -0.023(2) 0.001(2) 0.001(2)
C44 0.031(2) 0.044(3) 0.051(2) -0.015(2) -0.0046(19) 0.0014(18)
C45 0.035(2) 0.043(3) 0.045(2) -0.015(2) -0.0098(18) -0.0005(17)
C46 0.032(2) 0.044(3) 0.036(2) -0.0130(19) -0.0062(17) 0.0003(17)
C47 0.078(4) 0.071(4) 0.038(2) -0.002(2) -0.004(2) 0.022(3)
C48 0.076(4) 0.137(6) 0.040(3) -0.003(3) -0.002(3) 0.050(4)
C49 0.067(4) 0.179(8) 0.064(4) -0.071(5) -0.029(3) 0.062(5)
C50 0.058(3) 0.146(6) 0.113(5) -0.099(5) -0.019(3) 0.015(4)
C51 0.050(3) 0.096(4) 0.092(4) -0.064(3) 0.000(3) -0.007(3)
C52 0.039(2) 0.061(3) 0.038(2) -0.018(2) -0.0181(19) 0.015(2)

loop_
_atom_type_symbol
_atom_type_description
_atom_type_scat_dispersion_real
_atom_type_scat_dispersion_imag
_atom_type_scat_source
C C 0.0033 0.0016 'International Tables Vol C Tables 4.2.6.8 and 6.1.1.4'
H H 0.0000 0.0000 'International Tables Vol C Tables 4.2.6.8 and 6.1.1.4'
N N 0.0061 0.0033 'International Tables Vol C Tables 4.2.6.8 and 6.1.1.4'
O O 0.0106 0.0060 'International Tables Vol C Tables 4.2.6.8 and 6.1.1.4'
I I -0.4742 1.8119 'International Tables Vol C Tables 4.2.6.8 and 6.1.1.4'

loop_
_geom_angle_atom_site_label_1
_geom_angle_atom_site_label_2
_geom_angle_atom_site_label_3
_geom_angle
C17 N1 C10 120.4(3)
C18 N1 C10 113.7(3)
C18 N1 C17 125.0(3)
C43 N2 C36 121.1(3)
C44 N2 C36 113.8(3)
C44 N2 C43 124.7(3)
C2 C1 C6 119.9(4)
C2 C1 C10 121.2(3)
C6 C1 C10 118.6(3)
C1 C2 H2 119.8
C1 C2 C3 120.4(4)
C3 C2 H2 119.8
C2 C3 H3 120.0
C4 C3 C2 120.1(5)
C4 C3 H3 120.0
C3 C4 H4 120.1
C3 C4 C5 119.8(4)
C5 C4 H4 120.1
C4 C5 H5 119.4
C4 C5 C6 121.3(5)
C6 C5 H5 119.4
C1 C6 C7 119.3(4)
C5 C6 C1 118.5(4)
C5 C6 C7 122.2(4)
C6 C7 H7 118.6
C8 C7 C6 122.8(4)
C8 C7 H7 118.6
C7 C8 H8 119.2
C7 C8 C9 121.5(4)
C9 C8 H8 119.2
C8 C9 H9 107.6
C8 C9 C10 111.0(3)
C8 C9 C11 110.5(3)
C10 C9 H9 107.6
C11 C9 H9 107.6
C11 C9 C10 112.3(3)
N1 C10 C1 112.1(3)
N1 C10 C9 108.2(3)
N1 C10 C20 101.4(3)
C1 C10 C9 113.3(3)
C1 C10 C20 110.7(3)
C20 C10 C9 110.4(3)
C12 C11 C9 119.1(3)
C16 C11 C9 122.4(3)
C16 C11 C12 118.4(4)
C11 C12 H12 119.4
C13 C12 C11 121.2(4)
C13 C12 H12 119.4
C12 C13 H13 120.1
C12 C13 C14 119.7(4)
C14 C13 H13 120.1
C13 C14 H14 120.0
C15 C14 C13 120.1(4)
C15 C14 H14 120.0
C14 C15 H15 119.8
C14 C15 C16 120.5(4)
C16 C15 H15 119.8
C11 C16 C15 120.1(4)
C11 C16 C17 121.4(4)
C15 C16 C17 118.5(4)
N1 C17 C16 111.0(3)
N1 C17 H17A 109.4
N1 C17 H17B 109.4
C16 C17 H17A 109.4
C16 C17 H17B 109.4
H17A C17 H17B 108.0
O1 C18 N1 126.3(4)
O1 C18 C19 129.0(4)
N1 C18 C19 104.7(3)
C18 C19 I1 120.7(2)
C20 C19 I1 127.9(3)
C20 C19 C18 111.5(3)
C19 C20 C10 108.4(3)
C19 C20 C21 127.5(4)
C21 C20 C10 124.0(3)
C22 C21 C20 122.3(3)
C22 C21 C26 118.5(4)
C26 C21 C20 119.2(4)
C21 C22 H22 119.8
C23 C22 C21 120.5(4)
C23 C22 H22 119.8
C22 C23 H23 119.7
C24 C23 C22 120.5(4)
C24 C23 H23 119.7
C23 C24 H24 120.1
C23 C24 C25 119.8(5)
C25 C24 H24 120.1
C24 C25 H25 120.1
C26 C25 C24 119.9(4)
C26 C25 H25 120.1
C21 C26 H26 119.6
C25 C26 C21 120.8(4)
C25 C26 H26 119.6
C28 C27 C32 120.2(4)
C28 C27 C36 120.9(3)
C32 C27 C36 118.5(4)
C27 C28 H28 119.8
C27 C28 C29 120.4(4)
C29 C28 H28 119.8
C28 C29 H29 120.1
C30 C29 C28 119.8(5)
C30 C29 H29 120.1
C29 C30 H30 120.1
C31 C30 C29 119.7(4)
C31 C30 H30 120.1
C30 C31 H31 119.2
C30 C31 C32 121.6(4)
C32 C31 H31 119.2
C27 C32 C33 119.7(4)
C31 C32 C27 118.2(4)
C31 C32 C33 122.1(4)
C32 C33 H33 119.0
C34 C33 C32 122.1(4)
C34 C33 H33 119.0
C33 C34 H34 119.5
C33 C34 C35 121.1(4)
C35 C34 H34 119.5
C34 C35 H35 108.7
C34 C35 C36 110.5(3)
C34 C35 C37 109.6(3)
C36 C35 H35 108.7
C37 C35 H35 108.7
C37 C35 C36 110.5(3)
N2 C36 C27 113.0(3)
N2 C36 C35 108.2(3)
N2 C36 C46 100.8(3)
C27 C36 C35 111.9(3)
C27 C36 C46 108.9(3)
C46 C36 C35 113.6(3)
C38 C37 C35 120.4(3)
C42 C37 C35 121.6(3)
C42 C37 C38 118.0(4)
C37 C38 H38 119.3
C39 C38 C37 121.3(4)
C39 C38 H38 119.3
C38 C39 H39 120.1
C38 C39 C40 119.8(4)
C40 C39 H39 120.1
C39 C40 H40 120.1
C41 C40 C39 119.9(4)
C41 C40 H40 120.1
C40 C41 H41 119.6
C40 C41 C42 120.8(4)
C42 C41 H41 119.6
C37 C42 C43 121.5(3)
C41 C42 C37 120.2(4)
C41 C42 C43 118.2(4)
N2 C43 C42 112.9(3)
N2 C43 H43A 109.0
N2 C43 H43B 109.0
C42 C43 H43A 109.0
C42 C43 H43B 109.0
H43A C43 H43B 107.8
O2 C44 N2 126.4(4)
O2 C44 C45 128.6(4)
N2 C44 C45 105.0(3)
C44 C45 I2 121.4(3)
C46 C45 I2 127.3(3)
C46 C45 C44 111.3(3)
C45 C46 C36 109.0(3)
C45 C46 C52 126.6(3)
C52 C46 C36 124.2(3)
C48 C47 H47 119.9
C52 C47 H47 119.9
C52 C47 C48 120.3(5)
C47 C48 H48 120.2
C49 C48 C47 119.7(6)
C49 C48 H48 120.2
C48 C49 H49 119.9
C50 C49 C48 120.2(5)
C50 C49 H49 119.9
C49 C50 H50 119.7
C49 C50 C51 120.5(6)
C51 C50 H50 119.7
C50 C51 H51 120.1
C52 C51 C50 119.8(5)
C52 C51 H51 120.1
C47 C52 C46 120.5(4)
C51 C52 C46 119.9(4)
C51 C52 C47 119.4(4)

loop_
_geom_bond_atom_site_label_1
_geom_bond_atom_site_label_2
_geom_bond_distance
I1 C19 2.057(4)
I2 C45 2.062(4)
O1 C18 1.218(4)
O2 C44 1.222(4)
N1 C10 1.451(4)
N1 C17 1.441(5)
N1 C18 1.363(5)
N2 C36 1.469(4)
N2 C43 1.442(4)
N2 C44 1.354(5)
C1 C2 1.382(5)
C1 C6 1.404(5)
C1 C10 1.518(5)
C2 H2 0.9300
C2 C3 1.387(6)
C3 H3 0.9300
C3 C4 1.372(7)
C4 H4 0.9300
C4 C5 1.383(7)
C5 H5 0.9300
C5 C6 1.387(6)
C6 C7 1.454(6)
C7 H7 0.9300
C7 C8 1.323(6)
C8 H8 0.9300
C8 C9 1.499(5)
C9 H9 0.9800
C9 C10 1.551(5)
C9 C11 1.522(5)
C10 C20 1.543(5)
C11 C12 1.402(5)
C11 C16 1.387(5)
C12 H12 0.9300
C12 C13 1.374(5)
C13 H13 0.9300
C13 C14 1.380(6)
C14 H14 0.9300
C14 C15 1.379(6)
C15 H15 0.9300
C15 C16 1.392(5)
C16 C17 1.519(5)
C17 H17A 0.9700
C17 H17B 0.9700
C18 C19 1.485(6)
C19 C20 1.325(5)
C20 C21 1.479(5)
C21 C22 1.387(5)
C21 C26 1.390(5)
C22 H22 0.9300
C22 C23 1.382(6)
C23 H23 0.9300
C23 C24 1.371(6)
C24 H24 0.9300
C24 C25 1.382(6)
C25 H25 0.9300
C25 C26 1.381(6)
C26 H26 0.9300
C27 C28 1.381(5)
C27 C32 1.403(5)
C27 C36 1.523(5)
C28 H28 0.9300
C28 C29 1.383(6)
C29 H29 0.9300
C29 C30 1.383(6)
C30 H30 0.9300
C30 C31 1.376(6)
C31 H31 0.9300
C31 C32 1.385(6)
C32 C33 1.451(6)
C33 H33 0.9300
C33 C34 1.315(5)
C34 H34 0.9300
C34 C35 1.509(5)
C35 H35 0.9800
C35 C36 1.538(5)
C35 C37 1.535(5)
C36 C46 1.535(5)
C37 C38 1.394(5)
C37 C42 1.394(5)
C38 H38 0.9300
C38 C39 1.371(6)
C39 H39 0.9300
C39 C40 1.384(6)
C40 H40 0.9300
C40 C41 1.364(6)
C41 H41 0.9300
C41 C42 1.384(5)
C42 C43 1.504(5)
C43 H43A 0.9700
C43 H43B 0.9700
C44 C45 1.480(5)
C45 C46 1.325(5)
C46 C52 1.487(5)
C47 H47 0.9300
C47 C48 1.385(7)
C47 C52 1.377(6)
C48 H48 0.9300
C48 C49 1.381(8)
C49 H49 0.9300
C49 C50 1.346(9)
C50 H50 0.9300
C50 C51 1.396(6)
C51 H51 0.9300
C51 C52 1.374(6)

loop_
_geom_torsion_atom_site_label_1
_geom_torsion_atom_site_label_2
_geom_torsion_atom_site_label_3
_geom_torsion_atom_site_label_4
_geom_torsion
I1 C19 C20 C10 179.6(2)
I1 C19 C20 C21 2.6(6)
I2 C45 C46 C36 178.5(3)
I2 C45 C46 C52 2.9(7)
O1 C18 C19 I1 -2.9(6)
O1 C18 C19 C20 176.8(4)
O2 C44 C45 I2 3.3(6)
O2 C44 C45 C46 -176.9(4)
N1 C10 C20 C19 3.2(4)
N1 C10 C20 C21 -179.7(3)
N1 C18 C19 I1 177.0(2)
N1 C18 C19 C20 -3.4(4)
N2 C36 C46 C45 -0.8(4)
N2 C36 C46 C52 174.8(4)
N2 C44 C45 I2 -176.7(3)
N2 C44 C45 C46 3.1(5)
C1 C2 C3 C4 -0.3(7)
C1 C6 C7 C8 10.3(6)
C1 C10 C20 C19 122.3(3)
C1 C10 C20 C21 -60.5(4)
C2 C1 C6 C5 0.4(6)
C2 C1 C6 C7 178.5(4)
C2 C1 C10 N1 32.5(5)
C2 C1 C10 C9 155.3(4)
C2 C1 C10 C20 -80.0(5)
C2 C3 C4 C5 1.1(8)
C3 C4 C5 C6 -1.2(7)
C4 C5 C6 C1 0.4(6)
C4 C5 C6 C7 -177.6(4)
C5 C6 C7 C8 -171.7(4)
C6 C1 C2 C3 -0.5(6)
C6 C1 C10 N1 -153.8(3)
C6 C1 C10 C9 -31.0(5)
C6 C1 C10 C20 93.7(4)
C6 C7 C8 C9 4.0(6)
C7 C8 C9 C10 -30.2(5)
C7 C8 C9 C11 95.1(4)
C8 C9 C10 N1 166.9(3)
C8 C9 C10 C1 41.9(4)
C8 C9 C10 C20 -82.9(4)
C8 C9 C11 C12 40.4(5)
C8 C9 C11 C16 -142.1(4)
C9 C10 C20 C19 -111.4(3)
C9 C10 C20 C21 65.7(4)
C9 C11 C12 C13 177.4(3)
C9 C11 C16 C15 -178.3(3)
C9 C11 C16 C17 0.7(5)
C10 N1 C17 C16 42.6(5)
C10 N1 C18 O1 -174.4(4)
C10 N1 C18 C19 5.7(4)
C10 C1 C2 C3 173.1(4)
C10 C1 C6 C5 -173.3(4)
C10 C1 C6 C7 4.7(6)
C10 C9 C11 C12 165.0(3)
C10 C9 C11 C16 -17.5(5)
C10 C20 C21 C22 74.4(5)
C10 C20 C21 C26 -108.7(4)
C11 C9 C10 N1 42.6(4)
C11 C9 C10 C1 -82.3(4)
C11 C9 C10 C20 152.8(3)
C11 C12 C13 C14 0.9(6)
C11 C16 C17 N1 -10.5(5)
C12 C11 C16 C15 -0.7(5)
C12 C11 C16 C17 178.2(3)
C12 C13 C14 C15 -0.6(7)
C13 C14 C15 C16 -0.3(7)
C14 C15 C16 C11 1.0(6)
C14 C15 C16 C17 -178.0(4)
C15 C16 C17 N1 168.4(3)
C16 C11 C12 C13 -0.2(5)
C17 N1 C10 C1 66.0(4)
C17 N1 C10 C9 -59.6(4)
C17 N1 C10 C20 -175.8(3)
C17 N1 C18 O1 -4.7(6)
C17 N1 C18 C19 175.4(3)
C18 N1 C10 C1 -123.7(3)
C18 N1 C10 C9 110.6(3)
C18 N1 C10 C20 -5.6(4)
C18 N1 C17 C16 -126.5(4)
C18 C19 C20 C10 0.0(4)
C18 C19 C20 C21 -177.1(3)
C19 C20 C21 C22 -109.0(4)
C19 C20 C21 C26 67.9(5)
C20 C21 C22 C23 176.7(3)
C20 C21 C26 C25 -177.7(4)
C21 C22 C23 C24 0.7(6)
C22 C21 C26 C25 -0.7(6)
C22 C23 C24 C25 -0.3(7)
C23 C24 C25 C26 -0.5(7)
C24 C25 C26 C21 1.1(7)
C26 C21 C22 C23 -0.1(6)
C27 C28 C29 C30 -0.7(6)
C27 C32 C33 C34 -11.3(6)
C27 C36 C46 C45 -119.9(4)
C27 C36 C46 C52 55.8(5)
C28 C27 C32 C31 0.9(5)
C28 C27 C32 C33 -176.6(3)
C28 C27 C36 N2 -32.2(5)
C28 C27 C36 C35 -154.6(3)
C28 C27 C36 C46 78.9(4)
C28 C29 C30 C31 0.6(7)
C29 C30 C31 C32 0.2(6)
C30 C31 C32 C27 -1.0(6)
C30 C31 C32 C33 176.5(4)
C31 C32 C33 C34 171.3(4)
C32 C27 C28 C29 -0.1(6)
C32 C27 C36 N2 154.7(3)
C32 C27 C36 C35 32.2(4)
C32 C27 C36 C46 -94.2(4)
C32 C33 C34 C35 -6.1(6)
C33 C34 C35 C36 35.0(5)
C33 C34 C35 C37 -87.1(5)
C34 C35 C36 N2 -170.9(3)
C34 C35 C36 C27 -45.8(4)
C34 C35 C36 C46 78.1(4)
C34 C35 C37 C38 -31.8(5)
C34 C35 C37 C42 148.9(4)
C35 C36 C46 C45 114.7(4)
C35 C36 C46 C52 -69.7(5)
C35 C37 C38 C39 -178.6(4)
C35 C37 C42 C41 178.6(4)
C35 C37 C42 C43 -2.5(6)
C36 N2 C43 C42 -31.8(5)
C36 N2 C44 O2 176.3(4)
C36 N2 C44 C45 -3.7(4)
C36 C27 C28 C29 -173.1(4)
C36 C27 C32 C31 174.1(3)
C36 C27 C32 C33 -3.4(5)
C36 C35 C37 C38 -153.8(4)
C36 C35 C37 C42 26.9(5)
C36 C46 C52 C47 91.2(5)
C36 C46 C52 C51 -92.5(5)
C37 C35 C36 N2 -49.4(4)
C37 C35 C36 C27 75.7(4)
C37 C35 C36 C46 -160.4(3)
C37 C38 C39 C40 0.3(7)
C37 C42 C43 N2 2.8(5)
C38 C37 C42 C41 -0.8(6)
C38 C37 C42 C43 178.1(4)
C38 C39 C40 C41 -1.4(7)
C39 C40 C41 C42 1.4(7)
C40 C41 C42 C37 -0.3(6)
C40 C41 C42 C43 -179.2(4)
C41 C42 C43 N2 -178.3(4)
C42 C37 C38 C39 0.8(6)
C43 N2 C36 C27 -68.2(4)
C43 N2 C36 C35 56.3(5)
C43 N2 C36 C46 175.7(3)
C43 N2 C44 O2 3.8(7)
C43 N2 C44 C45 -176.2(4)
C44 N2 C36 C27 119.0(4)
C44 N2 C36 C35 -116.5(4)
C44 N2 C36 C46 3.0(4)
C44 N2 C43 C42 140.2(4)
C44 C45 C46 C36 -1.3(5)
C44 C45 C46 C52 -176.9(4)
C45 C46 C52 C47 -93.9(5)
C45 C46 C52 C51 82.4(6)
C47 C48 C49 C50 1.3(8)
C48 C47 C52 C46 177.2(4)
C48 C47 C52 C51 0.9(7)
C48 C49 C50 C51 0.1(9)
C49 C50 C51 C52 -1.0(8)
C50 C51 C52 C46 -175.8(4)
C50 C51 C52 C47 0.5(7)
C52 C47 C48 C49 -1.8(8)
